data_4111169
loop_
_publ_author_name
'Shigehisa Akine'
'Takanori Taniguchi'
'Tatsuya Nabeshima'

_publ_contact_author_address
;
Tsukuba, Ibaraki 305-8571, Japan
;
_publ_contact_author_email nabesima@chem.tsukuba.ac.jp
_publ_contact_author_fax +81-29-853-4507
_publ_contact_author_name 'Tatsuya Nabeshima'
_publ_contact_author_phone +81-29-853-4507
_publ_section_title
;
 Helical Metallohost-Guest Complexes via Site-Selective Transmetalation of
 Homotrinuclear Complexes
;
_journal_name_full 'Journal of the American Chemical Society'
_journal_page_first 15765
_journal_page_last 15774
_journal_paper_doi 10.1021/ja0646702
_journal_volume 128
_journal_year 2006
_chemical_formula_moiety C39H51ErN4O19Zn2
_chemical_formula_sum 'C39 H51 Er N4 O19 Zn2'
_chemical_formula_weight 1177.84
_chemical_name_common '[LZn2Er(OAc)3(MeOH)](H2O)(Et2O)'
_chemical_name_systematic
; 
 ? 
;
_space_group_IT_number 2
_symmetry_cell_setting triclinic
_symmetry_space_group_name_Hall '-P 1'
_symmetry_space_group_name_H-M 'P -1'
_atom_sites_solution_hydrogens geom
_atom_sites_solution_primary direct
_atom_sites_solution_secondary difmap
_audit_creation_method SHELXL-97
_cell_angle_alpha 74.017(12)
_cell_angle_beta 83.078(14)
_cell_angle_gamma 86.972(14)
_cell_formula_units_Z 2
_cell_length_a 13.027(6)
_cell_length_b 13.282(6)
_cell_length_c 13.479(6)
_cell_measurement_reflns_used 15821
_cell_measurement_temperature 120
_cell_measurement_theta_max 26.00
_cell_measurement_theta_min 3.06
_cell_volume 2225.2(18)
_computing_cell_refinement 'CrystalClear (Rigaku Corp., 2000)'
_computing_data_collection 'CrystalClear (Rigaku Corp., 2000)'
_computing_data_reduction 'CrystalClear (Rigaku Corp., 2000)'
_computing_molecular_graphics ORTEP-3
_computing_publication_material ORTEP-3
_computing_structure_refinement 'SHELXL-97 (Sheldrick, 1997)'
_computing_structure_solution 'DIRDIF99 (Beurskens et al., 1999)'
_diffrn_ambient_temperature 120
_diffrn_measured_fraction_theta_full 0.967
_diffrn_measured_fraction_theta_max 0.967
_diffrn_measurement_device_type 'Rigaku Mercury CCD system'
_diffrn_measurement_method CCD
_diffrn_radiation_monochromator graphite
_diffrn_radiation_source 'fine-focus sealed tube'
_diffrn_radiation_type MoK\a
_diffrn_radiation_wavelength 0.71069
_diffrn_reflns_av_R_equivalents 0.0328
_diffrn_reflns_av_sigmaI/netI 0.0461
_diffrn_reflns_limit_h_max 16
_diffrn_reflns_limit_h_min -16
_diffrn_reflns_limit_k_max 16
_diffrn_reflns_limit_k_min -12
_diffrn_reflns_limit_l_max 16
_diffrn_reflns_limit_l_min -15
_diffrn_reflns_number 15821
_diffrn_reflns_theta_full 26.00
_diffrn_reflns_theta_max 26.00
_diffrn_reflns_theta_min 3.06
_diffrn_standards_decay_% 0
_diffrn_standards_interval_count 0
_diffrn_standards_interval_time 0
_diffrn_standards_number 0
_exptl_absorpt_coefficient_mu 3.020
_exptl_absorpt_correction_T_max 0.6601
_exptl_absorpt_correction_T_min 0.4644
_exptl_absorpt_correction_type multi-scan
_exptl_absorpt_process_details 'CrystalClear (Rigaku Corp., 2000)'
_exptl_crystal_colour yellow
_exptl_crystal_density_diffrn 1.758
_exptl_crystal_description prismatic
_exptl_crystal_F_000 1186
_exptl_crystal_size_max 0.30
_exptl_crystal_size_mid 0.30
_exptl_crystal_size_min 0.15
_refine_diff_density_max 0.967
_refine_diff_density_min -1.023
_refine_diff_density_rms 0.123
_refine_ls_extinction_method none
_refine_ls_goodness_of_fit_ref 1.030
_refine_ls_hydrogen_treatment mixed
_refine_ls_matrix_type full
_refine_ls_number_parameters 608
_refine_ls_number_reflns 8460
_refine_ls_number_restraints 4
_refine_ls_restrained_S_all 1.030
_refine_ls_R_factor_all 0.0500
_refine_ls_R_factor_gt 0.0422
_refine_ls_shift/su_max 0.000
_refine_ls_shift/su_mean 0.000
_refine_ls_structure_factor_coef Fsqd
_refine_ls_weighting_details 'calc w=1/[\s^2^(Fo^2^)+(0.0676P)^2^+3.9438P] where P=(Fo^2^+2Fc^2^)/3'
_refine_ls_weighting_scheme calc
_refine_ls_wR_factor_gt 0.1059
_refine_ls_wR_factor_ref 0.1104
_reflns_number_gt 7681
_reflns_number_total 8460
_reflns_threshold_expression >2sigma(I)
_cod_data_source_file ja0646702si20060630_083925.cif
_cod_data_source_block LZn2Er
_cod_original_cell_volume 2225.2(17)
_cod_database_code 4111169

loop_
_symmetry_equiv_pos_as_xyz
'x, y, z'
'-x, -y, -z'

loop_
_atom_site_label
_atom_site_type_symbol
_atom_site_fract_x
_atom_site_fract_y
_atom_site_fract_z
_atom_site_U_iso_or_equiv
_atom_site_adp_type
_atom_site_occupancy
_atom_site_symmetry_multiplicity
_atom_site_calc_flag
_atom_site_refinement_flags
_atom_site_disorder_assembly
_atom_site_disorder_group
Er1 Er 0.238106(16) 0.360718(16) 0.276613(16) 0.01561(8) Uani 1 1 d . . .
Zn1 Zn 0.28393(4) 0.49260(4) 0.45399(4) 0.01676(13) Uani 1 1 d . . .
Zn2 Zn 0.26060(5) 0.09872(4) 0.27782(5) 0.02179(14) Uani 1 1 d . . .
C1 C 0.0469(4) 0.6059(4) 0.4211(4) 0.0187(10) Uani 1 1 d . . .
C2 C 0.0846(4) 0.5379(4) 0.3587(3) 0.0152(9) Uani 1 1 d . . .
C3 C 0.0321(4) 0.5404(4) 0.2721(4) 0.0202(10) Uani 1 1 d . . .
C4 C -0.0511(4) 0.6066(4) 0.2462(4) 0.0250(11) Uani 1 1 d . . .
H1 H -0.0834 0.6082 0.1862 0.030 Uiso 1 1 calc R . .
C5 C -0.0877(4) 0.6718(4) 0.3096(4) 0.0271(12) Uani 1 1 d . . .
H2 H -0.1457 0.7171 0.2927 0.033 Uiso 1 1 calc R . .
C6 C -0.0410(4) 0.6708(4) 0.3951(4) 0.0232(11) Uani 1 1 d . . .
H3 H -0.0679 0.7144 0.4379 0.028 Uiso 1 1 calc R . .
O1 O 0.1607(2) 0.4695(3) 0.3811(2) 0.0162(7) Uani 1 1 d . . .
O2 O 0.0746(3) 0.4698(3) 0.2184(3) 0.0209(7) Uani 1 1 d . . .
C7 C 0.0056(4) 0.4362(5) 0.1577(4) 0.0290(12) Uani 1 1 d . . .
H4 H -0.0603 0.4156 0.2002 0.044 Uiso 1 1 calc R . .
H5 H 0.0370 0.3763 0.1352 0.044 Uiso 1 1 calc R . .
H6 H -0.0066 0.4939 0.0967 0.044 Uiso 1 1 calc R . .
C8 C 0.0902(4) 0.6077(4) 0.5140(4) 0.0176(10) Uani 1 1 d . . .
H7 H 0.0489 0.6373 0.5623 0.021 Uiso 1 1 calc R . .
N1 N 0.1810(3) 0.5719(3) 0.5362(3) 0.0205(9) Uani 1 1 d . . .
O3 O 0.1977(3) 0.5761(3) 0.6384(3) 0.0234(8) Uani 1 1 d . . .
C9 C 0.2805(4) 0.6452(4) 0.6348(4) 0.0236(11) Uani 1 1 d . . .
H8 H 0.2879 0.6469 0.7066 0.028 Uiso 1 1 calc R . .
H9 H 0.2608 0.7169 0.5958 0.028 Uiso 1 1 calc R . .
C10 C 0.3848(4) 0.6163(4) 0.5856(4) 0.0263(12) Uani 1 1 d . . .
H10 H 0.3820 0.6285 0.5101 0.032 Uiso 1 1 calc R . .
H11 H 0.4379 0.6627 0.5948 0.032 Uiso 1 1 calc R . .
O4 O 0.4151(3) 0.5089(3) 0.6295(3) 0.0282(8) Uani 1 1 d . . .
N2 N 0.3830(3) 0.4429(3) 0.5729(3) 0.0209(9) Uani 1 1 d . . .
C11 C 0.4181(4) 0.3490(4) 0.6090(4) 0.0245(11) Uani 1 1 d . . .
H12 H 0.4591 0.3373 0.6649 0.029 Uiso 1 1 calc R . .
C12 C 0.4004(4) 0.2600(4) 0.5718(4) 0.0215(11) Uani 1 1 d . . .
C13 C 0.3547(4) 0.2686(4) 0.4805(4) 0.0183(10) Uani 1 1 d . . .
C14 C 0.3423(4) 0.1784(4) 0.4468(4) 0.0195(10) Uani 1 1 d . . .
C15 C 0.3687(4) 0.0781(4) 0.5087(4) 0.0274(12) Uani 1 1 d . . .
C16 C 0.4164(5) 0.0723(5) 0.5989(5) 0.0359(14) Uani 1 1 d . . .
H13 H 0.4381 0.0058 0.6391 0.043 Uiso 1 1 calc R . .
C17 C 0.4322(5) 0.1586(5) 0.6299(4) 0.0323(13) Uani 1 1 d . . .
H14 H 0.4647 0.1515 0.6910 0.039 Uiso 1 1 calc R . .
O5 O 0.3217(3) 0.3577(3) 0.4207(2) 0.0191(7) Uani 1 1 d . . .
O6 O 0.3012(3) 0.1961(3) 0.3579(3) 0.0201(7) Uani 1 1 d . . .
C18 C 0.3464(5) -0.0196(4) 0.4863(5) 0.0314(13) Uani 1 1 d . . .
H15 H 0.3655 -0.0828 0.5342 0.038 Uiso 1 1 calc R . .
N3 N 0.3041(4) -0.0279(3) 0.4092(4) 0.0264(10) Uani 1 1 d . . .
O7 O 0.2922(4) -0.1373(3) 0.4188(3) 0.0388(10) Uani 1 1 d . . .
C19 C 0.2777(6) -0.1527(5) 0.3199(5) 0.0409(16) Uani 1 1 d . . .
H16 H 0.2923 -0.2272 0.3222 0.049 Uiso 1 1 calc R . .
H17 H 0.3281 -0.1100 0.2658 0.049 Uiso 1 1 calc R . .
C20 C 0.1697(5) -0.1236(5) 0.2895(5) 0.0391(15) Uani 1 1 d . . .
H18 H 0.1287 -0.1878 0.3050 0.047 Uiso 1 1 calc R . .
H19 H 0.1355 -0.0777 0.3309 0.047 Uiso 1 1 calc R . .
O8 O 0.1726(4) -0.0701(3) 0.1805(3) 0.0395(11) Uani 1 1 d . . .
N4 N 0.2053(4) 0.0343(3) 0.1624(4) 0.0290(10) Uani 1 1 d . . .
C21 C 0.2188(4) 0.0787(4) 0.0651(5) 0.0298(12) Uani 1 1 d . . .
H20 H 0.2109 0.0372 0.0194 0.036 Uiso 1 1 calc R . .
C22 C 0.2455(4) 0.1881(4) 0.0183(4) 0.0236(11) Uani 1 1 d . . .
C23 C 0.2417(4) 0.2636(4) 0.0741(4) 0.0195(10) Uani 1 1 d . . .
C24 C 0.2551(4) 0.3696(4) 0.0152(4) 0.0218(11) Uani 1 1 d . . .
C25 C 0.2775(4) 0.3990(5) -0.0913(4) 0.0276(12) Uani 1 1 d . . .
H21 H 0.2878 0.4705 -0.1280 0.033 Uiso 1 1 calc R . .
C26 C 0.2850(4) 0.3212(5) -0.1444(4) 0.0299(12) Uani 1 1 d . . .
H22 H 0.3020 0.3397 -0.2176 0.036 Uiso 1 1 calc R . .
C27 C 0.2680(4) 0.2196(5) -0.0917(4) 0.0306(13) Uani 1 1 d . . .
H23 H 0.2711 0.1682 -0.1292 0.037 Uiso 1 1 calc R . .
O9 O 0.2222(3) 0.2439(3) 0.1762(3) 0.0210(7) Uani 1 1 d . . .
O10 O 0.2412(3) 0.4390(3) 0.0768(3) 0.0215(8) Uani 1 1 d . . .
C28 C 0.2317(4) 0.5486(4) 0.0220(4) 0.0282(12) Uani 1 1 d . . .
H24 H 0.2991 0.5738 -0.0146 0.042 Uiso 1 1 calc R . .
H25 H 0.2084 0.5889 0.0717 0.042 Uiso 1 1 calc R . .
H26 H 0.1813 0.5573 -0.0283 0.042 Uiso 1 1 calc R . .
O11 O 0.3150(3) 0.5256(2) 0.2192(3) 0.0194(7) Uani 1 1 d . . .
O12 O 0.3545(3) 0.6026(3) 0.3381(3) 0.0202(7) Uani 1 1 d . . .
C29 C 0.3544(4) 0.5969(4) 0.2450(4) 0.0202(10) Uani 1 1 d . . .
C30 C 0.4047(5) 0.6857(5) 0.1589(4) 0.0350(14) Uani 1 1 d . . .
H27 H 0.4738 0.6630 0.1347 0.053 Uiso 1 1 calc R . .
H28 H 0.4107 0.7465 0.1854 0.053 Uiso 1 1 calc R . .
H29 H 0.3622 0.7047 0.1010 0.053 Uiso 1 1 calc R . .
O13 O 0.0902(3) 0.2643(3) 0.3578(3) 0.0229(8) Uani 1 1 d . . .
O14 O 0.1097(3) 0.0970(3) 0.3508(3) 0.0278(8) Uani 1 1 d . . .
C31 C 0.0588(4) 0.1719(4) 0.3744(4) 0.0261(12) Uani 1 1 d . . .
C32 C -0.0494(5) 0.1481(5) 0.4272(7) 0.055(2) Uani 1 1 d . . .
H30 H -0.0994 0.1799 0.3782 0.082 Uiso 1 1 calc R . .
H31 H -0.0608 0.1770 0.4872 0.082 Uiso 1 1 calc R . .
H32 H -0.0582 0.0721 0.4504 0.082 Uiso 1 1 calc R . .
O15 O 0.4011(3) 0.0711(3) 0.1947(3) 0.0355(10) Uani 1 1 d . . .
O16 O 0.5234(3) 0.1704(3) 0.2170(4) 0.0431(11) Uani 1 1 d D . .
C33 C 0.4912(5) 0.1017(5) 0.1789(5) 0.0330(13) Uani 1 1 d . . .
C34 C 0.5690(5) 0.0531(6) 0.1118(5) 0.0459(17) Uani 1 1 d . . .
H33 H 0.5438 -0.0145 0.1098 0.069 Uiso 1 1 calc R . .
H34 H 0.6354 0.0424 0.1409 0.069 Uiso 1 1 calc R . .
H35 H 0.5782 0.0998 0.0412 0.069 Uiso 1 1 calc R . .
O17 O 0.4118(3) 0.3403(3) 0.2047(3) 0.0250(8) Uani 1 1 d . . .
H36 H 0.4356 0.2786 0.2187 0.038 Uiso 1 1 calc R . .
C35 C 0.4848(5) 0.4078(5) 0.1329(6) 0.0454(17) Uani 1 1 d . . .
H37 H 0.4479 0.4629 0.0850 0.068 Uiso 1 1 calc R . .
H38 H 0.5292 0.3671 0.0934 0.068 Uiso 1 1 calc R . .
H39 H 0.5273 0.4396 0.1708 0.068 Uiso 1 1 calc R . .
O18 O 0.7271(4) 0.2370(5) 0.1746(5) 0.0683(17) Uani 1 1 d D . .
H40 H 0.654(2) 0.211(7) 0.187(7) 0.102 Uiso 1 1 d D . .
H41 H 0.783(5) 0.182(6) 0.169(6) 0.102 Uiso 1 1 d D . .
O19 O 0.8682(5) 0.0701(4) 0.1271(5) 0.0695(17) Uani 1 1 d D A .
C36 C 0.9120(8) -0.0040(7) 0.2104(8) 0.078(3) Uani 1 1 d . . .
H42 H 0.9429 -0.0636 0.1855 0.094 Uiso 1 1 calc R . .
H43 H 0.9681 0.0296 0.2324 0.094 Uiso 1 1 calc R . .
C37 C 0.8407(9) -0.0408(8) 0.2936(9) 0.094(3) Uani 1 1 d . . .
H44 H 0.8735 -0.0932 0.3475 0.141 Uiso 1 1 calc R . .
H45 H 0.7844 -0.0730 0.2720 0.141 Uiso 1 1 calc R . .
H46 H 0.8129 0.0173 0.3211 0.141 Uiso 1 1 calc R . .
C38 C 0.9473(10) 0.1245(9) 0.0500(12) 0.119(5) Uani 1 1 d . . .
H47 H 1.0042 0.1346 0.0887 0.143 Uiso 0.66(3) 1 calc PR A 1
H48 H 0.9742 0.0747 0.0099 0.143 Uiso 0.66(3) 1 calc PR A 1
H49 H 1.0108 0.0799 0.0551 0.143 Uiso 0.34(3) 1 calc PR A 2
H50 H 0.9249 0.1319 -0.0193 0.143 Uiso 0.34(3) 1 calc PR A 2
C39 C 0.9363(17) 0.2013(14) -0.0087(18) 0.103(10) Uani 0.66(3) 1 d P A 1
H51 H 1.0022 0.2226 -0.0509 0.155 Uiso 0.66(3) 1 calc PR A 1
H52 H 0.9120 0.2545 0.0271 0.155 Uiso 0.66(3) 1 calc PR A 1
H53 H 0.8850 0.1939 -0.0536 0.155 Uiso 0.66(3) 1 calc PR A 1
C40 C 0.9733(16) 0.2243(15) 0.0551(17) 0.039(6) Uani 0.34(3) 1 d P A 2
H54 H 1.0280 0.2530 -0.0006 0.058 Uiso 0.34(3) 1 calc PR A 2
H55 H 0.9977 0.2186 0.1225 0.058 Uiso 0.34(3) 1 calc PR A 2
H56 H 0.9121 0.2709 0.0471 0.058 Uiso 0.34(3) 1 calc PR A 2

loop_
_atom_site_aniso_label
_atom_site_aniso_U_11
_atom_site_aniso_U_22
_atom_site_aniso_U_33
_atom_site_aniso_U_23
_atom_site_aniso_U_13
_atom_site_aniso_U_12
Er1 0.01828(12) 0.01478(13) 0.01287(12) -0.00352(8) 0.00106(8) 0.00014(8)
Zn1 0.0174(3) 0.0183(3) 0.0147(3) -0.0053(2) -0.0003(2) 0.0004(2)
Zn2 0.0260(3) 0.0163(3) 0.0215(3) -0.0056(2) 0.0045(2) -0.0003(2)
C1 0.021(2) 0.014(2) 0.020(2) -0.005(2) 0.000(2) -0.0002(19)
C2 0.016(2) 0.014(2) 0.012(2) -0.0001(18) 0.0052(18) -0.0036(18)
C3 0.025(3) 0.022(3) 0.012(2) -0.001(2) 0.0004(19) 0.000(2)
C4 0.025(3) 0.032(3) 0.018(3) -0.007(2) -0.003(2) 0.003(2)
C5 0.026(3) 0.025(3) 0.031(3) -0.009(2) -0.005(2) 0.005(2)
C6 0.021(3) 0.020(3) 0.027(3) -0.006(2) 0.003(2) 0.001(2)
O1 0.0137(16) 0.0217(17) 0.0146(16) -0.0077(14) -0.0009(13) 0.0019(13)
O2 0.0228(18) 0.0272(19) 0.0144(17) -0.0093(15) -0.0005(14) 0.0001(15)
C7 0.026(3) 0.041(3) 0.026(3) -0.017(3) -0.003(2) -0.003(2)
C8 0.020(2) 0.017(2) 0.017(2) -0.0092(19) 0.0051(19) -0.0020(19)
N1 0.023(2) 0.025(2) 0.015(2) -0.0095(18) 0.0014(17) -0.0037(18)
O3 0.0255(19) 0.031(2) 0.0154(17) -0.0094(15) 0.0027(14) -0.0063(15)
C9 0.027(3) 0.026(3) 0.020(3) -0.009(2) -0.003(2) -0.004(2)
C10 0.025(3) 0.032(3) 0.024(3) -0.010(2) -0.001(2) -0.010(2)
O4 0.029(2) 0.033(2) 0.028(2) -0.0155(17) -0.0089(17) 0.0023(16)
N2 0.019(2) 0.030(2) 0.016(2) -0.0099(18) 0.0017(17) -0.0040(18)
C11 0.017(2) 0.039(3) 0.016(2) -0.006(2) 0.001(2) -0.002(2)
C12 0.018(2) 0.030(3) 0.015(2) -0.002(2) -0.0034(19) 0.004(2)
C13 0.016(2) 0.020(3) 0.017(2) -0.004(2) 0.0030(19) 0.0020(19)
C14 0.018(2) 0.022(3) 0.015(2) -0.001(2) 0.0029(19) 0.0018(19)
C15 0.033(3) 0.023(3) 0.022(3) -0.003(2) 0.002(2) 0.007(2)
C16 0.052(4) 0.025(3) 0.024(3) 0.003(2) -0.008(3) 0.016(3)
C17 0.036(3) 0.037(3) 0.021(3) -0.002(2) -0.014(2) 0.014(3)
O5 0.0275(19) 0.0172(18) 0.0122(16) -0.0037(14) -0.0024(14) 0.0029(14)
O6 0.0270(19) 0.0127(17) 0.0184(17) -0.0014(14) -0.0036(15) 0.0047(14)
C18 0.041(3) 0.020(3) 0.026(3) 0.001(2) 0.004(3) 0.006(2)
N3 0.030(2) 0.017(2) 0.028(2) -0.0045(19) 0.006(2) 0.0031(18)
O7 0.062(3) 0.0152(19) 0.036(2) -0.0049(17) -0.001(2) 0.0022(19)
C19 0.057(4) 0.019(3) 0.044(4) -0.010(3) 0.009(3) 0.000(3)
C20 0.045(4) 0.025(3) 0.044(4) -0.008(3) 0.010(3) -0.010(3)
O8 0.059(3) 0.020(2) 0.041(3) -0.0124(18) 0.002(2) -0.0122(19)
N4 0.033(3) 0.022(2) 0.033(3) -0.013(2) 0.003(2) -0.004(2)
C21 0.034(3) 0.028(3) 0.031(3) -0.016(2) 0.005(2) -0.003(2)
C22 0.022(3) 0.026(3) 0.022(3) -0.009(2) 0.002(2) 0.002(2)
C23 0.014(2) 0.027(3) 0.016(2) -0.006(2) 0.0012(19) 0.001(2)
C24 0.019(2) 0.027(3) 0.019(3) -0.005(2) -0.001(2) -0.001(2)
C25 0.023(3) 0.035(3) 0.022(3) -0.004(2) 0.003(2) -0.002(2)
C26 0.029(3) 0.044(3) 0.015(3) -0.009(2) 0.005(2) 0.000(2)
C27 0.029(3) 0.042(3) 0.023(3) -0.016(3) -0.001(2) 0.004(2)
O9 0.0257(19) 0.0224(18) 0.0154(17) -0.0073(14) -0.0004(14) 0.0015(14)
O10 0.029(2) 0.0168(18) 0.0163(17) -0.0019(14) 0.0001(15) -0.0008(14)
C28 0.032(3) 0.025(3) 0.026(3) -0.004(2) -0.004(2) -0.001(2)
O11 0.0258(19) 0.0141(17) 0.0178(17) -0.0041(14) -0.0001(14) -0.0009(14)
O12 0.0248(18) 0.0191(18) 0.0162(17) -0.0058(14) 0.0010(14) 0.0016(14)
C29 0.020(2) 0.017(2) 0.021(3) -0.003(2) -0.001(2) -0.0001(19)
C30 0.050(4) 0.034(3) 0.021(3) -0.007(2) 0.002(3) -0.013(3)
O13 0.0243(19) 0.0184(18) 0.0247(19) -0.0070(15) 0.0060(15) -0.0033(14)
O14 0.028(2) 0.0208(19) 0.034(2) -0.0111(17) 0.0102(17) -0.0046(15)
C31 0.027(3) 0.024(3) 0.026(3) -0.007(2) 0.004(2) 0.000(2)
C32 0.036(4) 0.030(3) 0.096(6) -0.027(4) 0.032(4) -0.011(3)
O15 0.028(2) 0.040(2) 0.035(2) -0.0084(19) 0.0071(18) 0.0004(18)
O16 0.032(2) 0.037(2) 0.060(3) -0.016(2) -0.001(2) 0.0062(19)
C33 0.032(3) 0.027(3) 0.031(3) 0.003(3) -0.001(3) 0.008(2)
C34 0.039(4) 0.055(4) 0.043(4) -0.016(3) 0.006(3) 0.000(3)
O17 0.0215(18) 0.0192(18) 0.030(2) -0.0045(16) 0.0076(16) 0.0013(14)
C35 0.032(3) 0.034(3) 0.057(4) -0.001(3) 0.023(3) -0.005(3)
O18 0.049(3) 0.067(4) 0.101(5) -0.046(4) 0.001(3) 0.000(3)
O19 0.072(4) 0.051(3) 0.072(4) -0.006(3) 0.012(3) 0.015(3)
C36 0.074(7) 0.066(6) 0.094(8) -0.027(6) -0.003(6) 0.017(5)
C37 0.102(9) 0.059(6) 0.109(9) -0.011(6) 0.006(7) 0.006(6)
C38 0.104(9) 0.069(7) 0.163(13) -0.031(8) 0.074(9) -0.011(7)
C39 0.116(17) 0.070(11) 0.099(16) -0.013(10) 0.061(14) 0.006(11)
C40 0.050(12) 0.036(11) 0.035(12) -0.016(9) -0.006(9) -0.007(9)

loop_
_atom_type_symbol
_atom_type_description
_atom_type_scat_dispersion_real
_atom_type_scat_dispersion_imag
_atom_type_scat_source
C C 0.0033 0.0016 'International Tables Vol C Tables 4.2.6.8 and 6.1.1.4'
H H 0.0000 0.0000 'International Tables Vol C Tables 4.2.6.8 and 6.1.1.4'
Er Er -0.2586 4.9576 'International Tables Vol C Tables 4.2.6.8 and 6.1.1.4'
N N 0.0061 0.0033 'International Tables Vol C Tables 4.2.6.8 and 6.1.1.4'
O O 0.0106 0.0060 'International Tables Vol C Tables 4.2.6.8 and 6.1.1.4'
Zn Zn 0.2839 1.4301 'International Tables Vol C Tables 4.2.6.8 and 6.1.1.4'

loop_
_geom_angle_atom_site_label_1
_geom_angle_atom_site_label_2
_geom_angle_atom_site_label_3
_geom_angle
O6 Er1 O5 66.66(12)
O6 Er1 O11 132.19(13)
O5 Er1 O11 80.13(12)
O6 Er1 O13 75.21(13)
O5 Er1 O13 100.48(13)
O11 Er1 O13 146.95(12)
O6 Er1 O9 69.81(12)
O5 Er1 O9 135.70(12)
O11 Er1 O9 126.62(12)
O13 Er1 O9 75.61(12)
O6 Er1 O1 118.86(12)
O5 Er1 O1 64.78(11)
O11 Er1 O1 70.97(12)
O13 Er1 O1 79.39(12)
O9 Er1 O1 150.20(12)
O6 Er1 O2 145.14(12)
O5 Er1 O2 127.01(11)
O11 Er1 O2 82.42(12)
O13 Er1 O2 70.82(12)
O9 Er1 O2 94.01(12)
O1 Er1 O2 62.24(11)
O6 Er1 O10 125.22(11)
O5 Er1 O10 144.39(12)
O11 Er1 O10 68.01(11)
O13 Er1 O10 114.85(12)
O9 Er1 O10 62.47(11)
O1 Er1 O10 115.92(11)
O2 Er1 O10 65.38(11)
O6 Er1 Zn1 99.42(9)
O5 Er1 Zn1 33.64(8)
O11 Er1 Zn1 60.01(9)
O13 Er1 Zn1 102.73(9)
O9 Er1 Zn1 169.22(8)
O1 Er1 Zn1 35.78(8)
O2 Er1 Zn1 95.47(8)
O10 Er1 Zn1 126.61(8)
O6 Er1 Zn2 34.06(9)
O5 Er1 Zn2 100.71(8)
O11 Er1 Zn2 146.10(9)
O13 Er1 Zn2 66.74(9)
O9 Er1 Zn2 36.47(9)
O1 Er1 Zn2 140.31(8)
O2 Er1 Zn2 120.34(8)
O10 Er1 Zn2 97.32(8)
Zn1 Er1 Zn2 132.95(2)
O5 Zn1 O12 105.65(14)
O5 Zn1 O1 77.35(13)
O12 Zn1 O1 98.43(14)
O5 Zn1 N1 146.58(16)
O12 Zn1 N1 105.64(16)
O1 Zn1 N1 86.77(15)
O5 Zn1 N2 86.28(15)
O12 Zn1 N2 108.66(16)
O1 Zn1 N2 151.33(15)
N1 Zn1 N2 94.62(16)
O5 Zn1 Er1 40.48(10)
O12 Zn1 Er1 88.90(10)
O1 Zn1 Er1 42.77(9)
N1 Zn1 Er1 129.39(12)
N2 Zn1 Er1 126.71(12)
O6 Zn2 O14 89.94(15)
O6 Zn2 O15 102.79(16)
O14 Zn2 O15 166.88(16)
O6 Zn2 O9 80.51(14)
O14 Zn2 O9 87.53(14)
O15 Zn2 O9 97.59(15)
O6 Zn2 N4 164.28(16)
O14 Zn2 N4 89.25(17)
O15 Zn2 N4 79.36(18)
O9 Zn2 N4 83.77(16)
O6 Zn2 N3 85.53(16)
O14 Zn2 N3 89.75(16)
O15 Zn2 N3 88.11(17)
O9 Zn2 N3 165.78(15)
N4 Zn2 N3 110.16(18)
O6 Zn2 Er1 39.86(9)
O14 Zn2 Er1 81.84(10)
O15 Zn2 Er1 109.97(12)
O9 Zn2 Er1 41.52(9)
N4 Zn2 Er1 124.59(13)
N3 Zn2 Er1 124.26(12)
C6 C1 C2 119.3(5)
C6 C1 C8 117.5(4)
C2 C1 C8 123.1(4)
O1 C2 C3 118.8(4)
O1 C2 C1 123.5(4)
C3 C2 C1 117.5(4)
C4 C3 O2 125.4(4)
C4 C3 C2 122.3(5)
O2 C3 C2 112.3(4)
C3 C4 C5 119.1(5)
C3 C4 H1 120.4
C5 C4 H1 120.4
C6 C5 C4 120.8(5)
C6 C5 H2 119.6
C4 C5 H2 119.6
C5 C6 C1 120.9(5)
C5 C6 H3 119.5
C1 C6 H3 119.5
C2 O1 Zn1 123.8(3)
C2 O1 Er1 126.4(3)
Zn1 O1 Er1 101.44(13)
C3 O2 C7 115.6(4)
C3 O2 Er1 119.6(3)
C7 O2 Er1 121.4(3)
O2 C7 H4 109.5
O2 C7 H5 109.5
H4 C7 H5 109.5
O2 C7 H6 109.5
H4 C7 H6 109.5
H5 C7 H6 109.5
N1 C8 C1 124.7(4)
N1 C8 H7 117.7
C1 C8 H7 117.7
C8 N1 O3 111.3(4)
C8 N1 Zn1 127.0(3)
O3 N1 Zn1 120.9(3)
C9 O3 N1 111.5(4)
O3 C9 C10 115.2(4)
O3 C9 H8 108.5
C10 C9 H8 108.5
O3 C9 H9 108.5
C10 C9 H9 108.5
H8 C9 H9 107.5
O4 C10 C9 112.7(4)
O4 C10 H10 109.0
C9 C10 H10 109.0
O4 C10 H11 109.0
C9 C10 H11 109.0
H10 C10 H11 107.8
N2 O4 C10 111.2(4)
C11 N2 O4 109.7(4)
C11 N2 Zn1 126.3(4)
O4 N2 Zn1 124.0(3)
N2 C11 C12 125.6(5)
N2 C11 H12 117.2
C12 C11 H12 117.2
C13 C12 C17 118.5(5)
C13 C12 C11 123.2(5)
C17 C12 C11 118.3(5)
O5 C13 C12 124.0(5)
O5 C13 C14 115.6(4)
C12 C13 C14 120.3(4)
O6 C14 C13 115.2(4)
O6 C14 C15 124.6(5)
C13 C14 C15 120.2(5)
C14 C15 C16 117.9(5)
C14 C15 C18 123.6(5)
C16 C15 C18 118.4(5)
C17 C16 C15 122.2(5)
C17 C16 H13 118.9
C15 C16 H13 118.9
C16 C17 C12 120.6(5)
C16 C17 H14 119.7
C12 C17 H14 119.7
C13 O5 Zn1 129.7(3)
C13 O5 Er1 120.9(3)
Zn1 O5 Er1 105.88(14)
C14 O6 Zn2 132.2(3)
C14 O6 Er1 121.2(3)
Zn2 O6 Er1 106.07(15)
N3 C18 C15 126.3(5)
N3 C18 H15 116.9
C15 C18 H15 116.9
C18 N3 O7 108.5(4)
C18 N3 Zn2 127.3(4)
O7 N3 Zn2 124.1(3)
N3 O7 C19 110.3(4)
O7 C19 C20 113.3(5)
O7 C19 H16 108.9
C20 C19 H16 108.9
O7 C19 H17 108.9
C20 C19 H17 108.9
H16 C19 H17 107.7
O8 C20 C19 111.0(5)
O8 C20 H18 109.4
C19 C20 H18 109.4
O8 C20 H19 109.4
C19 C20 H19 109.4
H18 C20 H19 108.0
N4 O8 C20 109.8(4)
C21 N4 O8 110.3(4)
C21 N4 Zn2 123.0(4)
O8 N4 Zn2 125.2(4)
N4 C21 C22 125.3(5)
N4 C21 H20 117.4
C22 C21 H20 117.4
C23 C22 C27 119.4(5)
C23 C22 C21 123.9(5)
C27 C22 C21 116.5(5)
O9 C23 C22 125.0(5)
O9 C23 C24 118.0(4)
C22 C23 C24 117.0(5)
C25 C24 O10 124.5(5)
C25 C24 C23 123.0(5)
O10 C24 C23 112.5(4)
C24 C25 C26 118.6(5)
C24 C25 H21 120.7
C26 C25 H21 120.7
C27 C26 C25 120.4(5)
C27 C26 H22 119.8
C25 C26 H22 119.8
C26 C27 C22 121.5(5)
C26 C27 H23 119.2
C22 C27 H23 119.2
C23 O9 Zn2 122.3(3)
C23 O9 Er1 126.7(3)
Zn2 O9 Er1 102.01(14)
C24 O10 C28 115.9(4)
C24 O10 Er1 117.6(3)
C28 O10 Er1 126.5(3)
O10 C28 H24 109.5
O10 C28 H25 109.5
H24 C28 H25 109.5
O10 C28 H26 109.5
H24 C28 H26 109.5
H25 C28 H26 109.5
C29 O11 Er1 146.1(3)
C29 O12 Zn1 119.0(3)
O11 C29 O12 125.4(5)
O11 C29 C30 117.6(5)
O12 C29 C30 117.0(4)
C29 C30 H27 109.5
C29 C30 H28 109.5
H27 C30 H28 109.5
C29 C30 H29 109.5
H27 C30 H29 109.5
H28 C30 H29 109.5
C31 O13 Er1 137.7(3)
C31 O14 Zn2 127.6(3)
O14 C31 O13 126.1(5)
O14 C31 C32 116.2(5)
O13 C31 C32 117.7(5)
C31 C32 H30 109.5
C31 C32 H31 109.5
H30 C32 H31 109.5
C31 C32 H32 109.5
H30 C32 H32 109.5
H31 C32 H32 109.5
C33 O15 Zn2 138.6(4)
O15 C33 O16 124.1(6)
O15 C33 C34 118.2(6)
O16 C33 C34 117.6(6)
C33 C34 H33 109.5
C33 C34 H34 109.5
H33 C34 H34 109.5
C33 C34 H35 109.5
H33 C34 H35 109.5
H34 C34 H35 109.5
C35 O17 H36 109.5
O17 C35 H37 109.5
O17 C35 H38 109.5
H37 C35 H38 109.5
O17 C35 H39 109.5
H37 C35 H39 109.5
H38 C35 H39 109.5
H40 O18 H41 115(7)
C36 O19 C38 111.3(9)
C37 C36 O19 112.4(9)
C37 C36 H42 109.1
O19 C36 H42 109.1
C37 C36 H43 109.1
O19 C36 H43 109.1
H42 C36 H43 107.9
C36 C37 H44 109.5
C36 C37 H45 109.5
H44 C37 H45 109.5
C36 C37 H46 109.5
H44 C37 H46 109.5
H45 C37 H46 109.5
C39 C38 C40 52.7(15)
C39 C38 O19 125.3(15)
C40 C38 O19 117.0(13)
C39 C38 H47 106.0
C40 C38 H47 58.0
O19 C38 H47 106.0
C39 C38 H48 106.0
C40 C38 H48 136.6
O19 C38 H48 106.0
H47 C38 H48 106.3
C39 C38 H49 126.5
C40 C38 H49 108.0
O19 C38 H49 108.0
H47 C38 H49 57.5
H48 C38 H49 49.9
C39 C38 H50 55.7
C40 C38 H50 108.0
O19 C38 H50 108.0
H47 C38 H50 145.7
H48 C38 H50 60.3
H49 C38 H50 107.3
C38 C39 H51 109.5
C38 C39 H52 109.5
H51 C39 H52 109.5
C38 C39 H53 109.5
H51 C39 H53 109.5
H52 C39 H53 109.5
C38 C40 H54 109.5
C38 C40 H55 109.5
H54 C40 H55 109.5
C38 C40 H56 109.5
H54 C40 H56 109.5
H55 C40 H56 109.5

loop_
_geom_bond_atom_site_label_1
_geom_bond_atom_site_label_2
_geom_bond_distance
Er1 O6 2.316(3)
Er1 O5 2.328(3)
Er1 O11 2.348(3)
Er1 O13 2.352(4)
Er1 O9 2.353(3)
Er1 O1 2.390(3)
Er1 O2 2.589(4)
Er1 O10 2.603(4)
Er1 Zn1 3.4498(12)
Er1 Zn2 3.4725(16)
Zn1 O5 1.987(3)
Zn1 O12 1.990(3)
Zn1 O1 2.058(3)
Zn1 N1 2.067(4)
Zn1 N2 2.121(4)
Zn2 O6 2.024(4)
Zn2 O14 2.088(4)
Zn2 O15 2.097(4)
Zn2 O9 2.110(4)
Zn2 N4 2.177(5)
Zn2 N3 2.189(5)
C1 C6 1.416(7)
C1 C2 1.427(7)
C1 C8 1.439(7)
C2 O1 1.313(6)
C2 C3 1.414(7)
C3 C4 1.375(7)
C3 O2 1.389(6)
C4 C5 1.405(7)
C4 H1 0.9500
C5 C6 1.363(8)
C5 H2 0.9500
C6 H3 0.9500
O2 C7 1.449(6)
C7 H4 0.9800
C7 H5 0.9800
C7 H6 0.9800
C8 N1 1.289(6)
C8 H7 0.9500
N1 O3 1.437(5)
O3 C9 1.441(6)
C9 C10 1.517(7)
C9 H8 0.9900
C9 H9 0.9900
C10 O4 1.441(7)
C10 H10 0.9900
C10 H11 0.9900
O4 N2 1.417(5)
N2 C11 1.289(7)
C11 C12 1.444(8)
C11 H12 0.9500
C12 C13 1.405(7)
C12 C17 1.428(7)
C13 O5 1.319(6)
C13 C14 1.416(7)
C14 O6 1.328(6)
C14 C15 1.414(7)
C15 C16 1.412(8)
C15 C18 1.461(8)
C16 C17 1.357(9)
C16 H13 0.9500
C17 H14 0.9500
C18 N3 1.266(8)
C18 H15 0.9500
N3 O7 1.438(6)
O7 C19 1.440(8)
C19 C20 1.513(10)
C19 H16 0.9900
C19 H17 0.9900
C20 O8 1.441(8)
C20 H18 0.9900
C20 H19 0.9900
O8 N4 1.419(6)
N4 C21 1.277(7)
C21 C22 1.457(8)
C21 H20 0.9500
C22 C23 1.406(7)
C22 C27 1.424(7)
C23 O9 1.324(6)
C23 C24 1.422(7)
C24 C25 1.379(7)
C24 O10 1.392(6)
C25 C26 1.404(8)
C25 H21 0.9500
C26 C27 1.356(8)
C26 H22 0.9500
C27 H23 0.9500
O10 C28 1.445(6)
C28 H24 0.9800
C28 H25 0.9800
C28 H26 0.9800
O11 C29 1.247(6)
O12 C29 1.279(6)
C29 C30 1.520(7)
C30 H27 0.9800
C30 H28 0.9800
C30 H29 0.9800
O13 C31 1.265(6)
O14 C31 1.259(6)
C31 C32 1.508(8)
C32 H30 0.9800
C32 H31 0.9800
C32 H32 0.9800
O15 C33 1.236(7)
O16 C33 1.274(8)
C33 C34 1.515(8)
C34 H33 0.9800
C34 H34 0.9800
C34 H35 0.9800
O17 C35 1.426(7)
O17 H36 0.8400
C35 H37 0.9800
C35 H38 0.9800
C35 H39 0.9800
O18 H40 1.009(9)
O18 H41 1.018(10)
O19 C36 1.429(11)
O19 C38 1.439(12)
C36 C37 1.361(13)
C36 H42 0.9900
C36 H43 0.9900
C37 H44 0.9800
C37 H45 0.9800
C37 H46 0.9800
C38 C39 1.120(19)
C38 C40 1.41(2)
C38 H47 0.9900
C38 H48 0.9900
C38 H49 0.9900
C38 H50 0.9900
C39 H51 0.9800
C39 H52 0.9800
C39 H53 0.9800
C40 H54 0.9800
C40 H55 0.9800
C40 H56 0.9800

loop_
_geom_torsion_atom_site_label_1
_geom_torsion_atom_site_label_2
_geom_torsion_atom_site_label_3
_geom_torsion_atom_site_label_4
_geom_torsion
O6 Er1 Zn1 O5 12.99(18)
O11 Er1 Zn1 O5 -120.65(18)
O13 Er1 Zn1 O5 89.83(18)
O9 Er1 Zn1 O5 9.9(5)
O1 Er1 Zn1 O5 140.3(2)
O2 Er1 Zn1 O5 161.37(17)
O10 Er1 Zn1 O5 -135.39(18)
Zn2 Er1 Zn1 O5 19.88(16)
O6 Er1 Zn1 O12 128.98(14)
O5 Er1 Zn1 O12 115.99(19)
O11 Er1 Zn1 O12 -4.67(14)
O13 Er1 Zn1 O12 -154.18(13)
O9 Er1 Zn1 O12 125.9(5)
O1 Er1 Zn1 O12 -103.69(17)
O2 Er1 Zn1 O12 -82.64(13)
O10 Er1 Zn1 O12 -19.40(14)
Zn2 Er1 Zn1 O12 135.87(10)
O6 Er1 Zn1 O1 -127.33(16)
O5 Er1 Zn1 O1 -140.3(2)
O11 Er1 Zn1 O1 99.03(17)
O13 Er1 Zn1 O1 -50.49(16)
O9 Er1 Zn1 O1 -130.4(5)
O2 Er1 Zn1 O1 21.05(16)
O10 Er1 Zn1 O1 84.29(17)
Zn2 Er1 Zn1 O1 -120.44(14)
O6 Er1 Zn1 N1 -121.57(18)
O5 Er1 Zn1 N1 -134.6(2)
O11 Er1 Zn1 N1 104.79(18)
O13 Er1 Zn1 N1 -44.73(18)
O9 Er1 Zn1 N1 -124.6(5)
O1 Er1 Zn1 N1 5.8(2)
O2 Er1 Zn1 N1 26.81(17)
O10 Er1 Zn1 N1 90.05(18)
Zn2 Er1 Zn1 N1 -114.68(15)
O6 Er1 Zn1 N2 16.35(17)
O5 Er1 Zn1 N2 3.4(2)
O11 Er1 Zn1 N2 -117.29(17)
O13 Er1 Zn1 N2 93.19(17)
O9 Er1 Zn1 N2 13.3(5)
O1 Er1 Zn1 N2 143.7(2)
O2 Er1 Zn1 N2 164.73(16)
O10 Er1 Zn1 N2 -132.03(17)
Zn2 Er1 Zn1 N2 23.24(15)
O5 Er1 Zn2 O6 -1.14(18)
O11 Er1 Zn2 O6 87.1(2)
O13 Er1 Zn2 O6 -98.04(19)
O9 Er1 Zn2 O6 164.7(2)
O1 Er1 Zn2 O6 -64.3(2)
O2 Er1 Zn2 O6 -146.29(18)
O10 Er1 Zn2 O6 148.01(18)
Zn1 Er1 Zn2 O6 -12.20(16)
O6 Er1 Zn2 O14 99.8(2)
O5 Er1 Zn2 O14 98.64(15)
O11 Er1 Zn2 O14 -173.16(19)
O13 Er1 Zn2 O14 1.74(15)
O9 Er1 Zn2 O14 -95.53(19)
O1 Er1 Zn2 O14 35.45(17)
O2 Er1 Zn2 O14 -46.50(15)
O10 Er1 Zn2 O14 -112.20(14)
Zn1 Er1 Zn2 O14 87.59(12)
O6 Er1 Zn2 O15 -86.1(2)
O5 Er1 Zn2 O15 -87.27(16)
O11 Er1 Zn2 O15 0.9(2)
O13 Er1 Zn2 O15 175.83(16)
O9 Er1 Zn2 O15 78.6(2)
O1 Er1 Zn2 O15 -150.46(17)
O2 Er1 Zn2 O15 127.58(16)
O10 Er1 Zn2 O15 61.88(15)
Zn1 Er1 Zn2 O15 -98.32(13)
O6 Er1 Zn2 O9 -164.7(2)
O5 Er1 Zn2 O9 -165.83(17)
O11 Er1 Zn2 O9 -77.6(2)
O13 Er1 Zn2 O9 97.27(18)
O1 Er1 Zn2 O9 130.98(19)
O2 Er1 Zn2 O9 49.02(17)
O10 Er1 Zn2 O9 -16.68(17)
Zn1 Er1 Zn2 O9 -176.88(15)
O6 Er1 Zn2 N4 -176.8(2)
O5 Er1 Zn2 N4 -177.95(18)
O11 Er1 Zn2 N4 -89.8(2)
O13 Er1 Zn2 N4 85.15(19)
O9 Er1 Zn2 N4 -12.1(2)
O1 Er1 Zn2 N4 118.9(2)
O2 Er1 Zn2 N4 36.90(18)
O10 Er1 Zn2 N4 -28.80(18)
Zn1 Er1 Zn2 N4 170.99(15)
O6 Er1 Zn2 N3 15.7(2)
O5 Er1 Zn2 N3 14.56(17)
O11 Er1 Zn2 N3 102.8(2)
O13 Er1 Zn2 N3 -82.34(18)
O9 Er1 Zn2 N3 -179.6(2)
O1 Er1 Zn2 N3 -48.63(19)
O2 Er1 Zn2 N3 -130.59(17)
O10 Er1 Zn2 N3 163.71(17)
Zn1 Er1 Zn2 N3 3.51(15)
C6 C1 C2 O1 -174.8(4)
C8 C1 C2 O1 1.3(7)
C6 C1 C2 C3 0.9(7)
C8 C1 C2 C3 177.1(5)
O1 C2 C3 C4 177.2(5)
C1 C2 C3 C4 1.2(7)
O1 C2 C3 O2 -3.1(6)
C1 C2 C3 O2 -179.0(4)
O2 C3 C4 C5 178.2(5)
C2 C3 C4 C5 -2.1(8)
C3 C4 C5 C6 0.8(8)
C4 C5 C6 C1 1.4(8)
C2 C1 C6 C5 -2.2(7)
C8 C1 C6 C5 -178.6(5)
C3 C2 O1 Zn1 151.3(3)
C1 C2 O1 Zn1 -33.0(6)
C3 C2 O1 Er1 9.0(6)
C1 C2 O1 Er1 -175.3(3)
O5 Zn1 O1 C2 -175.0(3)
O12 Zn1 O1 C2 -70.7(3)
N1 Zn1 O1 C2 34.6(3)
N2 Zn1 O1 C2 128.4(4)
Er1 Zn1 O1 C2 -149.8(4)
O5 Zn1 O1 Er1 -25.14(13)
O12 Zn1 O1 Er1 79.12(14)
N1 Zn1 O1 Er1 -175.54(15)
N2 Zn1 O1 Er1 -81.8(3)
O6 Er1 O1 C2 -147.7(3)
O5 Er1 O1 C2 171.7(4)
O11 Er1 O1 C2 83.9(3)
O13 Er1 O1 C2 -81.2(3)
O9 Er1 O1 C2 -47.9(4)
O2 Er1 O1 C2 -7.4(3)
O10 Er1 O1 C2 31.4(4)
Zn1 Er1 O1 C2 148.7(4)
Zn2 Er1 O1 C2 -112.5(3)
O6 Er1 O1 Zn1 63.59(17)
O5 Er1 O1 Zn1 23.02(12)
O11 Er1 O1 Zn1 -64.80(14)
O13 Er1 O1 Zn1 130.04(15)
O9 Er1 O1 Zn1 163.33(17)
O2 Er1 O1 Zn1 -156.17(17)
O10 Er1 O1 Zn1 -117.37(13)
Zn2 Er1 O1 Zn1 98.79(14)
C4 C3 O2 C7 -24.1(7)
C2 C3 O2 C7 156.2(4)
C4 C3 O2 Er1 176.6(4)
C2 C3 O2 Er1 -3.2(5)
O6 Er1 O2 C3 106.6(3)
O5 Er1 O2 C3 4.3(4)
O11 Er1 O2 C3 -67.3(3)
O13 Er1 O2 C3 93.1(3)
O9 Er1 O2 C3 166.3(3)
O1 Er1 O2 C3 5.2(3)
O10 Er1 O2 C3 -136.5(3)
Zn1 Er1 O2 C3 -8.5(3)
Zn2 Er1 O2 C3 139.6(3)
O6 Er1 O2 C7 -51.5(4)
O5 Er1 O2 C7 -153.9(3)
O11 Er1 O2 C7 134.6(4)
O13 Er1 O2 C7 -65.1(3)
O9 Er1 O2 C7 8.2(4)
O1 Er1 O2 C7 -152.9(4)
O10 Er1 O2 C7 65.4(3)
Zn1 Er1 O2 C7 -166.7(3)
Zn2 Er1 O2 C7 -18.5(4)
C6 C1 C8 N1 -164.2(5)
C2 C1 C8 N1 19.6(8)
C1 C8 N1 O3 -174.5(4)
C1 C8 N1 Zn1 -5.3(7)
O5 Zn1 N1 C8 -77.3(5)
O12 Zn1 N1 C8 81.6(4)
O1 Zn1 N1 C8 -16.2(4)
N2 Zn1 N1 C8 -167.5(4)
Er1 Zn1 N1 C8 -20.1(5)
O5 Zn1 N1 O3 91.0(4)
O12 Zn1 N1 O3 -110.1(3)
O1 Zn1 N1 O3 152.0(3)
N2 Zn1 N1 O3 0.7(3)
Er1 Zn1 N1 O3 148.1(3)
C8 N1 O3 C9 -116.7(5)
Zn1 N1 O3 C9 73.4(4)
N1 O3 C9 C10 -59.6(6)
O3 C9 C10 O4 -51.6(6)
C9 C10 O4 N2 92.1(5)
C10 O4 N2 C11 175.0(4)
C10 O4 N2 Zn1 -8.6(5)
O5 Zn1 N2 C11 -15.5(4)
O12 Zn1 N2 C11 -120.8(4)
O1 Zn1 N2 C11 39.3(6)
N1 Zn1 N2 C11 131.0(4)
Er1 Zn1 N2 C11 -17.7(5)
O5 Zn1 N2 O4 168.8(4)
O12 Zn1 N2 O4 63.5(4)
O1 Zn1 N2 O4 -136.4(3)
N1 Zn1 N2 O4 -44.7(4)
Er1 Zn1 N2 O4 166.6(3)
O4 N2 C11 C12 179.3(5)
Zn1 N2 C11 C12 3.1(7)
N2 C11 C12 C13 9.8(8)
N2 C11 C12 C17 -171.1(5)
C17 C12 C13 O5 179.6(5)
C11 C12 C13 O5 -1.4(8)
C17 C12 C13 C14 -0.9(7)
C11 C12 C13 C14 178.2(5)
O5 C13 C14 O6 1.6(6)
C12 C13 C14 O6 -178.0(4)
O5 C13 C14 C15 -175.8(5)
C12 C13 C14 C15 4.6(7)
O6 C14 C15 C16 177.0(5)
C13 C14 C15 C16 -5.8(8)
O6 C14 C15 C18 -5.1(8)
C13 C14 C15 C18 172.1(5)
C14 C15 C16 C17 3.5(9)
C18 C15 C16 C17 -174.5(6)
C15 C16 C17 C12 0.2(10)
C13 C12 C17 C16 -1.5(9)
C11 C12 C17 C16 179.3(6)
C12 C13 O5 Zn1 -20.8(7)
C14 C13 O5 Zn1 159.6(3)
C12 C13 O5 Er1 -176.2(4)
C14 C13 O5 Er1 4.2(6)
O12 Zn1 O5 C13 132.9(4)
O1 Zn1 O5 C13 -131.8(4)
N1 Zn1 O5 C13 -68.2(5)
N2 Zn1 O5 C13 24.5(4)
Er1 Zn1 O5 C13 -158.2(5)
O12 Zn1 O5 Er1 -68.96(17)
O1 Zn1 O5 Er1 26.38(14)
N1 Zn1 O5 Er1 90.0(3)
N2 Zn1 O5 Er1 -177.30(16)
O6 Er1 O5 C13 -5.5(3)
O11 Er1 O5 C13 -150.3(3)
O13 Er1 O5 C13 63.3(3)
O9 Er1 O5 C13 -16.8(4)
O1 Er1 O5 C13 136.2(4)
O2 Er1 O5 C13 137.1(3)
O10 Er1 O5 C13 -123.9(3)
Zn1 Er1 O5 C13 160.5(4)
Zn2 Er1 O5 C13 -4.8(3)
O6 Er1 O5 Zn1 -166.02(19)
O11 Er1 O5 Zn1 49.14(15)
O13 Er1 O5 Zn1 -97.28(15)
O9 Er1 O5 Zn1 -177.35(13)
O1 Er1 O5 Zn1 -24.37(13)
O2 Er1 O5 Zn1 -23.5(2)
O10 Er1 O5 Zn1 75.5(2)
Zn2 Er1 O5 Zn1 -165.33(11)
C13 C14 O6 Zn2 -176.8(3)
C15 C14 O6 Zn2 0.4(7)
C13 C14 O6 Er1 -6.8(6)
C15 C14 O6 Er1 170.5(4)
O14 Zn2 O6 C14 93.8(4)
O15 Zn2 O6 C14 -83.0(4)
O9 Zn2 O6 C14 -178.7(4)
N4 Zn2 O6 C14 -179.1(6)
N3 Zn2 O6 C14 4.1(4)
Er1 Zn2 O6 C14 171.1(5)
O14 Zn2 O6 Er1 -77.29(16)
O15 Zn2 O6 Er1 105.93(17)
O9 Zn2 O6 Er1 10.22(14)
N4 Zn2 O6 Er1 9.7(7)
N3 Zn2 O6 Er1 -167.04(18)
O5 Er1 O6 C14 6.5(3)
O11 Er1 O6 C14 56.4(4)
O13 Er1 O6 C14 -102.1(4)
O9 Er1 O6 C14 178.1(4)
O1 Er1 O6 C14 -33.4(4)
O2 Er1 O6 C14 -115.4(4)
O10 Er1 O6 C14 147.7(3)
Zn1 Er1 O6 C14 -1.3(4)
Zn2 Er1 O6 C14 -172.3(4)
O5 Er1 O6 Zn2 178.78(19)
O11 Er1 O6 Zn2 -131.25(15)
O13 Er1 O6 Zn2 70.19(16)
O9 Er1 O6 Zn2 -9.63(13)
O1 Er1 O6 Zn2 138.92(13)
O2 Er1 O6 Zn2 56.9(3)
O10 Er1 O6 Zn2 -40.0(2)
Zn1 Er1 O6 Zn2 170.98(12)
C14 C15 C18 N3 2.0(10)
C16 C15 C18 N3 179.9(6)
C15 C18 N3 O7 -177.4(5)
C15 C18 N3 Zn2 5.0(9)
O6 Zn2 N3 C18 -6.7(5)
O14 Zn2 N3 C18 -96.6(5)
O15 Zn2 N3 C18 96.3(5)
O9 Zn2 N3 C18 -17.7(10)
N4 Zn2 N3 C18 174.3(5)
Er1 Zn2 N3 C18 -16.7(5)
O6 Zn2 N3 O7 176.1(4)
O14 Zn2 N3 O7 86.2(4)
O15 Zn2 N3 O7 -80.9(4)
O9 Zn2 N3 O7 165.1(5)
N4 Zn2 N3 O7 -2.9(4)
Er1 Zn2 N3 O7 166.1(3)
C18 N3 O7 C19 -160.8(5)
Zn2 N3 O7 C19 16.9(6)
N3 O7 C19 C20 -76.8(6)
O7 C19 C20 O8 139.5(5)
C19 C20 O8 N4 -75.2(6)
C20 O8 N4 C21 173.0(5)
C20 O8 N4 Zn2 6.8(6)
O6 Zn2 N4 C21 36.3(9)
O14 Zn2 N4 C21 123.4(5)
O15 Zn2 N4 C21 -63.1(5)
O9 Zn2 N4 C21 35.8(5)
N3 Zn2 N4 C21 -147.1(5)
Er1 Zn2 N4 C21 43.9(5)
O6 Zn2 N4 O8 -159.2(5)
O14 Zn2 N4 O8 -72.0(4)
O15 Zn2 N4 O8 101.4(4)
O9 Zn2 N4 O8 -159.6(4)
N3 Zn2 N4 O8 17.4(5)
Er1 Zn2 N4 O8 -151.6(3)
O8 N4 C21 C22 175.6(5)
Zn2 N4 C21 C22 -17.8(8)
N4 C21 C22 C23 -11.9(9)
N4 C21 C22 C27 173.5(6)
C27 C22 C23 O9 -179.6(5)
C21 C22 C23 O9 6.0(8)
C27 C22 C23 C24 3.5(7)
C21 C22 C23 C24 -170.9(5)
O9 C23 C24 C25 178.8(5)
C22 C23 C24 C25 -4.1(7)
O9 C23 C24 O10 -2.3(6)
C22 C23 C24 O10 174.8(4)
O10 C24 C25 C26 -177.2(5)
C23 C24 C25 C26 1.6(8)
C24 C25 C26 C27 1.5(8)
C25 C26 C27 C22 -2.0(9)
C23 C22 C27 C26 -0.6(8)
C21 C22 C27 C26 174.2(5)
C22 C23 O9 Zn2 29.3(7)
C24 C23 O9 Zn2 -153.8(3)
C22 C23 O9 Er1 170.5(4)
C24 C23 O9 Er1 -12.7(6)
O6 Zn2 O9 C23 139.2(4)
O14 Zn2 O9 C23 -130.4(4)
O15 Zn2 O9 C23 37.4(4)
N4 Zn2 O9 C23 -40.9(4)
N3 Zn2 O9 C23 150.4(6)
Er1 Zn2 O9 C23 149.1(4)
O6 Zn2 O9 Er1 -9.88(14)
O14 Zn2 O9 Er1 80.47(15)
O15 Zn2 O9 Er1 -111.66(16)
N4 Zn2 O9 Er1 169.99(17)
N3 Zn2 O9 Er1 1.3(7)
O6 Er1 O9 C23 -138.1(4)
O5 Er1 O9 C23 -127.0(4)
O11 Er1 O9 C23 -9.9(4)
O13 Er1 O9 C23 142.6(4)
O1 Er1 O9 C23 108.8(4)
O2 Er1 O9 C23 73.6(4)
O10 Er1 O9 C23 14.1(4)
Zn1 Er1 O9 C23 -134.9(4)
Zn2 Er1 O9 C23 -147.2(5)
O6 Er1 O9 Zn2 9.07(13)
O5 Er1 O9 Zn2 20.1(2)
O11 Er1 O9 Zn2 137.25(14)
O13 Er1 O9 Zn2 -70.19(15)
O1 Er1 O9 Zn2 -104.0(2)
O2 Er1 O9 Zn2 -139.22(14)
O10 Er1 O9 Zn2 161.28(18)
Zn1 Er1 O9 Zn2 12.3(6)
C25 C24 O10 C28 11.5(7)
C23 C24 O10 C28 -167.4(4)
C25 C24 O10 Er1 -167.4(4)
C23 C24 O10 Er1 13.7(5)
O6 Er1 O10 C24 18.3(4)
O5 Er1 O10 C24 117.1(3)
O11 Er1 O10 C24 145.3(3)
O13 Er1 O10 C24 -70.7(3)
O9 Er1 O10 C24 -14.0(3)
O1 Er1 O10 C24 -160.6(3)
O2 Er1 O10 C24 -123.0(3)
Zn1 Er1 O10 C24 159.1(3)
Zn2 Er1 O10 C24 -2.9(3)
O6 Er1 O10 C28 -160.5(4)
O5 Er1 O10 C28 -61.7(4)
O11 Er1 O10 C28 -33.5(4)
O13 Er1 O10 C28 110.5(4)
O9 Er1 O10 C28 167.2(4)
O1 Er1 O10 C28 20.6(4)
O2 Er1 O10 C28 58.2(4)
Zn1 Er1 O10 C28 -19.7(4)
Zn2 Er1 O10 C28 178.2(4)
O6 Er1 O11 C29 -65.0(6)
O5 Er1 O11 C29 -19.5(6)
O13 Er1 O11 C29 74.6(6)
O9 Er1 O11 C29 -160.3(6)
O1 Er1 O11 C29 47.1(6)
O2 Er1 O11 C29 110.3(6)
O10 Er1 O11 C29 176.7(6)
Zn1 Er1 O11 C29 9.5(5)
Zn2 Er1 O11 C29 -114.0(6)
O5 Zn1 O12 C29 42.2(4)
O1 Zn1 O12 C29 -36.9(4)
N1 Zn1 O12 C29 -125.9(4)
N2 Zn1 O12 C29 133.6(4)
Er1 Zn1 O12 C29 4.9(3)
Er1 O11 C29 O12 -9.0(9)
Er1 O11 C29 C30 172.4(4)
Zn1 O12 C29 O11 -1.6(7)
Zn1 O12 C29 C30 177.0(4)
O6 Er1 O13 C31 -38.4(5)
O5 Er1 O13 C31 -100.6(5)
O11 Er1 O13 C31 171.4(5)
O9 Er1 O13 C31 34.1(5)
O1 Er1 O13 C31 -162.2(5)
O2 Er1 O13 C31 133.7(5)
O10 Er1 O13 C31 84.0(5)
Zn1 Er1 O13 C31 -134.9(5)
Zn2 Er1 O13 C31 -3.4(5)
O6 Zn2 O14 C31 37.3(5)
O15 Zn2 O14 C31 -156.6(7)
O9 Zn2 O14 C31 -43.2(5)
N4 Zn2 O14 C31 -127.0(5)
N3 Zn2 O14 C31 122.9(5)
Er1 Zn2 O14 C31 -1.8(5)
Zn2 O14 C31 O13 0.3(9)
Zn2 O14 C31 C32 -179.9(5)
Er1 O13 C31 O14 3.4(9)
Er1 O13 C31 C32 -176.4(5)
O6 Zn2 O15 C33 -5.7(6)
O14 Zn2 O15 C33 -171.4(6)
O9 Zn2 O15 C33 76.2(6)
N4 Zn2 O15 C33 158.4(6)
N3 Zn2 O15 C33 -90.7(6)
Er1 Zn2 O15 C33 35.3(6)
Zn2 O15 C33 O16 -0.5(10)
Zn2 O15 C33 C34 178.2(4)
C38 O19 C36 C37 167.5(10)
C36 O19 C38 C39 -160(2)
C36 O19 C38 C40 -98.2(16)
